data_7122965
loop_
_publ_author_name
'Szynkiewicz, Natalia'
'Ponikiewski, \/Lukasz'
'Grubba, Rafa\/l'

_publ_section_title
;
 Diphosphination of CO2 and CS2 mediated by frustrated Lewis pairs -
 catalytic route to phosphanyl derivatives of formic and dithioformic acid
;
_journal_name_full 'Chemical Communications'
_journal_paper_doi 10.1039/C9CC00621D
_journal_year 2019
_chemical_formula_moiety 'C23 H52 N2 O2 P2 Pt1'
_chemical_formula_sum 'C23 H52 N2 O2 P2 Pt'
_chemical_formula_weight 645.69
_chemical_properties_physical Moisture-sensitive,Oxygen-sensitive
_space_group_IT_number 14
_symmetry_cell_setting monoclinic
_symmetry_Int_Tables_number 14
_symmetry_space_group_name_Hall '-P 2ybc'
_symmetry_space_group_name_H-M 'P 1 21/c 1'
_atom_sites_solution_hydrogens geom
_audit_conform_dict_location ftp://ftp.iucr.org/pub/cif_core.dic
_audit_conform_dict_name cif_core.dic
_audit_conform_dict_version 2.4.3
_audit_creation_date 2018-09-05T12:54:01-00:00
_audit_creation_method 'WinGX routine CIF_UPDATE'
_audit_update_record
;
2018-09-12 deposited with the CCDC.
2019-02-11 downloaded from the CCDC.
;
_cell_angle_alpha 90
_cell_angle_beta 97.794(4)
_cell_angle_gamma 90
_cell_formula_units_Z 8
_cell_length_a 18.1821(10)
_cell_length_b 17.6525(7)
_cell_length_c 17.7026(10)
_cell_measurement_reflns_used 17666
_cell_measurement_temperature 120(2)
_cell_measurement_theta_max 29.58
_cell_measurement_theta_min 2.54
_cell_measurement_wavelength 0.71073
_cell_volume 5629.3(5)
_computing_cell_refinement
;
X-Area Recipe 1.33.0.0 (STOE, 2015)
;
_computing_data_collection
;
X-Area WinXpose 2.0.22.0 (STOE, 2016)
;
_computing_data_reduction
;
X-Area Integrate 1.72.0.0 (STOE, 2018)
X-Area X-Red32 1.63.4.0 (STOE, 2017) 
;
_computing_molecular_graphics 'Ortep for Windows (Farrugia, 2012)'
_computing_publication_material 'WinGX publication routines (Farrugia, 2012)'
_computing_structure_refinement 'SHELXL-2018/1 (Sheldrick, 2018)'
_computing_structure_solution 'SHELXT 2014/5 (Sheldrick, 2014)'
_diffrn_ambient_temperature 120(2)
_diffrn_detector 'image plate (34 cm diameter)'
_diffrn_detector_area_resol_mean 6.67
_diffrn_detector_type 'STOE Imaging Plate'
_diffrn_measured_fraction_theta_full 0.995
_diffrn_measured_fraction_theta_max 0.996
_diffrn_measurement_details ' 142 frames, detector distance = 100 mm'
_diffrn_measurement_device '2-circle diffractometer'
_diffrn_measurement_device_type 'STOE IPDS 2T'
_diffrn_measurement_method 'rotation method, \w scans'
_diffrn_radiation_collimation '0.6 mm diameter'
_diffrn_radiation_monochromator 'parabolic x-ray mirror'
_diffrn_radiation_polarisn_norm 270
_diffrn_radiation_probe x-ray
_diffrn_radiation_type MoK\a
_diffrn_radiation_wavelength 0.71073
_diffrn_reflns_av_R_equivalents 0.0596
_diffrn_reflns_av_unetI/netI 0.0573
_diffrn_reflns_Laue_measured_fraction_full 0.995
_diffrn_reflns_Laue_measured_fraction_max 0.996
_diffrn_reflns_limit_h_max 24
_diffrn_reflns_limit_h_min -24
_diffrn_reflns_limit_k_max 20
_diffrn_reflns_limit_k_min -23
_diffrn_reflns_limit_l_max 17
_diffrn_reflns_limit_l_min -23
_diffrn_reflns_number 29595
_diffrn_reflns_point_group_measured_fraction_full 0.995
_diffrn_reflns_point_group_measured_fraction_max 0.996
_diffrn_reflns_theta_full 25.242
_diffrn_reflns_theta_max 28
_diffrn_reflns_theta_min 2.539
_diffrn_source 'GeniX Mo, 0.05 x 0.05 mm2 microfocus'
_diffrn_source_current 1.000
_diffrn_source_power 0.050
_diffrn_source_voltage 50
_diffrn_standards_number 0
_exptl_absorpt_coefficient_mu 5.119
_exptl_absorpt_correction_T_max 0.3938
_exptl_absorpt_correction_T_min 0.2473
_exptl_absorpt_correction_type integration
_exptl_absorpt_process_details
;
STOE X-Red32, absorption correction by Gaussian integration, analogous to
P. Coppens, "The Evaluation of Absorption and Extinction in Single-Crystal
Structure Analysis", published in
F. R. Ahmed (Editor), "Crystallographic Computing",
Munksgaard, Copenhagen (1970), 255 - 270
;
_exptl_crystal_colour colourless
_exptl_crystal_density_diffrn 1.524
_exptl_crystal_density_method 'not measured'
_exptl_crystal_description block
_exptl_crystal_F_000 2624
_exptl_crystal_size_max 0.19
_exptl_crystal_size_mid 0.18
_exptl_crystal_size_min 0.18
_refine_diff_density_max 3.234
_refine_diff_density_min -4.021
_refine_diff_density_rms 0.246
_refine_ls_extinction_method none
_refine_ls_goodness_of_fit_ref 1.016
_refine_ls_hydrogen_treatment constr
_refine_ls_matrix_type full
_refine_ls_number_constraints 0
_refine_ls_number_parameters 537
_refine_ls_number_reflns 13536
_refine_ls_number_restraints 6
_refine_ls_restrained_S_all 1.016
_refine_ls_R_factor_all 0.0641
_refine_ls_R_factor_gt 0.0516
_refine_ls_shift/su_max 0.003
_refine_ls_shift/su_mean 0
_refine_ls_structure_factor_coef Fsqd
_refine_ls_weighting_details 'w=1/[\s^2^(Fo^2^)+(0.0989P)^2^] where P=(Fo^2^+2Fc^2^)/3'
_refine_ls_weighting_scheme calc
_refine_ls_wR_factor_gt 0.1312
_refine_ls_wR_factor_ref 0.1383
_reflns_Friedel_coverage 0
_reflns_number_gt 11095
_reflns_number_total 13536
_reflns_threshold_expression 'I > 2\s(I)'
_cod_data_source_file c9cc00621d2.cif
_cod_data_source_block shelx_CCDC1
_cod_original_sg_symbol_H-M 'P 21/c'
_cod_database_code 7122965

loop_
_symmetry_equiv_pos_as_xyz
'x, y, z'
'-x, y+1/2, -z+1/2'
'-x, -y, -z'
'x, -y-1/2, z-1/2'

loop_
_atom_site_label
_atom_site_type_symbol
_atom_site_fract_x
_atom_site_fract_y
_atom_site_fract_z
_atom_site_U_iso_or_equiv
_atom_site_adp_type
_atom_site_occupancy
_atom_site_site_symmetry_order
_atom_site_calc_flag
_atom_site_refinement_flags_posn
_atom_site_refinement_flags_adp
C1 C 0.9079(3) 0.9132(3) 0.6382(3) 0.0212(11) Uani 1 1 d . .
C2 C 0.9374(4) 0.8553(4) 0.7007(4) 0.0346(15) Uani 1 1 d . .
H2A H 0.966348 0.881826 0.743447 0.052 Uiso 1 1 calc R U
H2B H 0.968995 0.818068 0.679605 0.052 Uiso 1 1 calc R U
H2C H 0.895423 0.82929 0.718774 0.052 Uiso 1 1 calc R U
C3 C 0.9750(4) 0.9509(4) 0.6095(4) 0.0395(17) Uani 1 1 d . .
H3A H 0.957902 0.982606 0.565119 0.059 Uiso 1 1 calc R U
H3B H 1.00864 0.911788 0.594984 0.059 Uiso 1 1 calc R U
H3C H 1.001221 0.982452 0.650077 0.059 Uiso 1 1 calc R U
C4 C 0.8609(4) 0.9744(4) 0.6707(3) 0.0300(14) Uani 1 1 d . .
H4A H 0.814284 0.951971 0.682046 0.045 Uiso 1 1 calc R U
H4B H 0.849906 1.01508 0.633173 0.045 Uiso 1 1 calc R U
H4C H 0.888361 0.995164 0.717565 0.045 Uiso 1 1 calc R U
C5 C 0.7906(3) 0.9118(3) 0.4901(3) 0.0233(12) Uani 1 1 d . .
C6 C 0.8349(4) 0.9682(4) 0.4472(4) 0.0377(16) Uani 1 1 d . .
H6A H 0.803189 0.986871 0.401779 0.057 Uiso 1 1 calc R U
H6B H 0.878304 0.942612 0.431784 0.057 Uiso 1 1 calc R U
H6C H 0.851162 1.010882 0.480682 0.057 Uiso 1 1 calc R U
C7 C 0.7299(4) 0.9554(5) 0.5241(4) 0.0410(18) Uani 1 1 d . .
H7A H 0.692525 0.973232 0.482826 0.062 Uiso 1 1 calc R U
H7B H 0.752083 0.998847 0.553144 0.062 Uiso 1 1 calc R U
H7C H 0.706448 0.921867 0.557897 0.062 Uiso 1 1 calc R U
C8 C 0.7536(4) 0.8541(4) 0.4322(3) 0.0307(14) Uani 1 1 d . .
H8A H 0.726408 0.816727 0.458525 0.046 Uiso 1 1 calc R U
H8B H 0.791775 0.828385 0.407525 0.046 Uiso 1 1 calc R U
H8C H 0.719114 0.880405 0.393593 0.046 Uiso 1 1 calc R U
C9 C 0.7887(3) 0.8013(3) 0.6096(4) 0.0226(12) Uani 1 1 d . .
C10 C 0.7925(4) 0.6414(4) 0.4027(3) 0.0309(14) Uani 1 1 d D .
H10 H 0.82465 0.686856 0.399391 0.037 Uiso 1 1 calc R U
C11 C 0.8300(5) 0.5764(5) 0.3643(5) 0.056(3) Uani 1 1 d . .
H11A H 0.871908 0.556887 0.399557 0.084 Uiso 1 1 calc R U
H11B H 0.848044 0.595347 0.318055 0.084 Uiso 1 1 calc R U
H11C H 0.794036 0.535683 0.350686 0.084 Uiso 1 1 calc R U
C12 C 0.7183(4) 0.6608(4) 0.3575(4) 0.048(2) Uani 1 1 d D .
H12A H 0.688429 0.614628 0.348468 0.073 Uiso 1 1 calc R U
H12B H 0.726101 0.683114 0.30856 0.073 Uiso 1 1 calc R U
H12C H 0.692278 0.697134 0.386264 0.073 Uiso 1 1 calc R U
C13 C 0.7374(4) 0.5736(4) 0.5124(3) 0.0281(14) Uani 1 1 d . .
H13 H 0.754879 0.566507 0.56799 0.034 Uiso 1 1 calc R U
C14 C 0.7391(4) 0.4950(4) 0.4777(4) 0.0364(16) Uani 1 1 d . .
H14A H 0.712479 0.495722 0.42571 0.055 Uiso 1 1 calc R U
H14B H 0.715129 0.458878 0.508634 0.055 Uiso 1 1 calc R U
H14C H 0.79069 0.47969 0.476386 0.055 Uiso 1 1 calc R U
C15 C 0.6587(4) 0.6038(5) 0.5084(4) 0.0435(19) Uani 1 1 d . .
H15A H 0.660115 0.656281 0.526686 0.065 Uiso 1 1 calc R U
H15B H 0.630789 0.572593 0.540426 0.065 Uiso 1 1 calc R U
H15C H 0.634375 0.602095 0.455523 0.065 Uiso 1 1 calc R U
C16 C 0.9288(3) 0.5636(3) 0.5996(4) 0.0363(16) Uani 1 1 d D .
H16 H 0.920557 0.560748 0.542622 0.044 Uiso 1 1 calc R U
C17 C 1.0093(4) 0.5854(5) 0.6206(5) 0.0576(12) Uani 1 1 d D .
H17A H 1.016087 0.638551 0.606919 0.086 Uiso 1 1 calc R U
H17B H 1.040395 0.553128 0.59285 0.086 Uiso 1 1 calc R U
H17C H 1.023713 0.578821 0.675543 0.086 Uiso 1 1 calc R U
C18 C 0.9136(5) 0.4849(4) 0.6271(5) 0.0576(12) Uani 1 1 d D .
H18A H 0.917946 0.484761 0.682848 0.086 Uiso 1 1 calc R U
H18B H 0.949684 0.44935 0.610571 0.086 Uiso 1 1 calc R U
H18C H 0.863327 0.469412 0.605606 0.086 Uiso 1 1 calc R U
C19 C 0.8614(5) 0.6318(6) 0.7005(4) 0.057(2) Uani 1 1 d D .
H19 H 0.836354 0.682376 0.697458 0.069 Uiso 1 1 calc R U
C20 C 0.9295(4) 0.6477(5) 0.7571(5) 0.0576(12) Uani 1 1 d D .
H20A H 0.953498 0.599733 0.773922 0.086 Uiso 1 1 calc R U
H20B H 0.914952 0.674567 0.801192 0.086 Uiso 1 1 calc R U
H20C H 0.964178 0.67901 0.732926 0.086 Uiso 1 1 calc R U
C21 C 0.8027(5) 0.5826(5) 0.7249(5) 0.0576(12) Uani 1 1 d . .
H21A H 0.757869 0.585866 0.687474 0.086 Uiso 1 1 calc R U
H21B H 0.791256 0.599461 0.774794 0.086 Uiso 1 1 calc R U
H21C H 0.820184 0.530069 0.728646 0.086 Uiso 1 1 calc R U
C22 C 0.9992(3) 0.8391(3) 0.4614(4) 0.0257(6) Uani 1 1 d . .
H22A H 1.048697 0.831378 0.489877 0.039 Uiso 1 1 calc R U
H22B H 0.983549 0.891569 0.467575 0.039 Uiso 1 1 calc R U
H22C H 1.000627 0.828677 0.407206 0.039 Uiso 1 1 calc R U
C23 C 0.9838(3) 0.6832(3) 0.4501(4) 0.0257(6) Uani 1 1 d . .
H23A H 0.979146 0.693889 0.395312 0.039 Uiso 1 1 calc R U
H23B H 0.964542 0.632405 0.458029 0.039 Uiso 1 1 calc R U
H23C H 1.036186 0.685852 0.472097 0.039 Uiso 1 1 calc R U
C24 C 0.2157(4) 0.8032(4) 0.6660(4) 0.0290(14) Uani 1 1 d . .
C25 C 0.2739(4) 0.8399(4) 0.6224(4) 0.0364(16) Uani 1 1 d . .
H25A H 0.308667 0.801164 0.609436 0.055 Uiso 1 1 calc R U
H25B H 0.301056 0.878798 0.654411 0.055 Uiso 1 1 calc R U
H25C H 0.249038 0.863271 0.575537 0.055 Uiso 1 1 calc R U
C26 C 0.1684(4) 0.8667(4) 0.6943(5) 0.0433(18) Uani 1 1 d . .
H26A H 0.150292 0.900242 0.651674 0.065 Uiso 1 1 calc R U
H26B H 0.198652 0.895907 0.734119 0.065 Uiso 1 1 calc R U
H26C H 0.126018 0.844469 0.715144 0.065 Uiso 1 1 calc R U
C27 C 0.1681(6) 0.7505(5) 0.6127(5) 0.059(3) Uani 1 1 d . .
H27A H 0.1398 0.780012 0.571725 0.089 Uiso 1 1 calc R U
H27B H 0.133653 0.723267 0.641093 0.089 Uiso 1 1 calc R U
H27C H 0.199825 0.714031 0.590699 0.089 Uiso 1 1 calc R U
C28 C 0.2097(3) 0.7270(3) 0.8253(4) 0.0247(12) Uani 1 1 d . .
C29 C 0.2000(5) 0.7968(4) 0.8759(5) 0.0402(18) Uani 1 1 d . .
H29A H 0.170623 0.782508 0.916198 0.06 Uiso 1 1 calc R U
H29B H 0.174248 0.837016 0.844562 0.06 Uiso 1 1 calc R U
H29C H 0.248807 0.814989 0.898919 0.06 Uiso 1 1 calc R U
C30 C 0.1337(4) 0.6949(4) 0.7930(5) 0.0353(16) Uani 1 1 d . .
H30A H 0.140221 0.652785 0.758439 0.053 Uiso 1 1 calc R U
H30B H 0.103849 0.734674 0.764971 0.053 Uiso 1 1 calc R U
H30C H 0.108239 0.676649 0.834897 0.053 Uiso 1 1 calc R U
C31 C 0.2534(4) 0.6675(4) 0.8753(4) 0.0366(16) Uani 1 1 d . .
H31A H 0.227894 0.656578 0.919417 0.055 Uiso 1 1 calc R U
H31B H 0.30334 0.686698 0.892831 0.055 Uiso 1 1 calc R U
H31C H 0.256906 0.621038 0.845709 0.055 Uiso 1 1 calc R U
C32 C 0.2856(3) 0.6560(3) 0.7115(3) 0.0182(11) Uani 1 1 d . .
C33 C 0.4724(4) 0.5468(3) 0.8051(4) 0.0256(13) Uani 1 1 d . .
H33 H 0.476899 0.548442 0.749472 0.031 Uiso 1 1 calc R U
C34 C 0.4067(4) 0.4933(4) 0.8128(4) 0.0377(16) Uani 1 1 d . .
H34A H 0.409758 0.475767 0.865676 0.057 Uiso 1 1 calc R U
H34B H 0.40867 0.449706 0.778946 0.057 Uiso 1 1 calc R U
H34C H 0.359856 0.520594 0.798761 0.057 Uiso 1 1 calc R U
C35 C 0.5459(4) 0.5124(4) 0.8444(4) 0.0341(15) Uani 1 1 d . .
H35A H 0.586266 0.548874 0.842754 0.051 Uiso 1 1 calc R U
H35B H 0.556908 0.465911 0.817787 0.051 Uiso 1 1 calc R U
H35C H 0.541169 0.500486 0.897614 0.051 Uiso 1 1 calc R U
C36 C 0.4686(4) 0.6535(4) 0.9075(3) 0.0254(13) Uani 1 1 d . .
H36 H 0.441529 0.702812 0.907607 0.03 Uiso 1 1 calc R U
C37 C 0.4341(4) 0.5998(4) 0.9610(4) 0.0393(18) Uani 1 1 d . .
H37A H 0.381697 0.59134 0.941317 0.059 Uiso 1 1 calc R U
H37B H 0.43787 0.622302 1.012004 0.059 Uiso 1 1 calc R U
H37C H 0.460558 0.551268 0.963958 0.059 Uiso 1 1 calc R U
C38 C 0.5503(4) 0.6692(5) 0.9388(4) 0.0424(18) Uani 1 1 d . .
H38A H 0.575404 0.621361 0.953865 0.064 Uiso 1 1 calc R U
H38B H 0.552713 0.702705 0.983259 0.064 Uiso 1 1 calc R U
H38C H 0.574873 0.693671 0.899267 0.064 Uiso 1 1 calc R U
C39 C 0.4701(3) 0.6528(3) 0.6111(3) 0.0216(11) Uani 1 1 d . .
H39 H 0.515792 0.667046 0.588617 0.026 Uiso 1 1 calc R U
C40 C 0.4646(4) 0.5676(3) 0.6029(4) 0.0282(13) Uani 1 1 d . .
H40A H 0.510338 0.544227 0.627962 0.042 Uiso 1 1 calc R U
H40B H 0.457422 0.554141 0.548653 0.042 Uiso 1 1 calc R U
H40C H 0.422292 0.549257 0.62665 0.042 Uiso 1 1 calc R U
C41 C 0.4064(4) 0.6942(4) 0.5620(3) 0.0285(14) Uani 1 1 d . .
H41A H 0.35877 0.674338 0.573367 0.043 Uiso 1 1 calc R U
H41B H 0.410374 0.686096 0.507909 0.043 Uiso 1 1 calc R U
H41C H 0.409332 0.748538 0.573295 0.043 Uiso 1 1 calc R U
C42 C 0.5565(3) 0.7187(3) 0.7148(3) 0.0192(11) Uani 1 1 d . .
H42 H 0.557289 0.734345 0.769197 0.023 Uiso 1 1 calc R U
C43 C 0.6228(3) 0.6661(4) 0.7119(4) 0.0277(13) Uani 1 1 d . .
H43A H 0.617012 0.620795 0.742534 0.042 Uiso 1 1 calc R U
H43B H 0.668596 0.692517 0.732341 0.042 Uiso 1 1 calc R U
H43C H 0.625257 0.651271 0.658957 0.042 Uiso 1 1 calc R U
C44 C 0.5633(4) 0.7905(4) 0.6690(4) 0.0323(14) Uani 1 1 d . .
H44A H 0.570629 0.777101 0.616848 0.048 Uiso 1 1 calc R U
H44B H 0.605827 0.820131 0.692803 0.048 Uiso 1 1 calc R U
H44C H 0.517862 0.820542 0.667917 0.048 Uiso 1 1 calc R U
C45 C 0.3463(3) 0.9079(3) 0.8256(4) 0.0257(6) Uani 1 1 d . .
H45A H 0.357938 0.915224 0.880847 0.039 Uiso 1 1 calc R U
H45B H 0.292427 0.910929 0.810813 0.039 Uiso 1 1 calc R U
H45C H 0.370634 0.947488 0.799127 0.039 Uiso 1 1 calc R U
C46 C 0.4899(3) 0.8472(3) 0.8414(4) 0.0257(6) Uani 1 1 d . .
H46A H 0.499753 0.892086 0.811849 0.039 Uiso 1 1 calc R U
H46B H 0.52912 0.809639 0.83875 0.039 Uiso 1 1 calc R U
H46C H 0.488686 0.86162 0.894703 0.039 Uiso 1 1 calc R U
N1 N 0.7907(3) 0.6280(3) 0.4855(3) 0.0182(9) Uani 1 1 d . .
N2 N 0.8759(3) 0.6214(3) 0.6202(3) 0.0246(11) Uani 1 1 d . .
N3 N 0.4591(3) 0.6257(3) 0.8272(3) 0.0191(9) Uani 1 1 d . .
N4 N 0.4842(3) 0.6789(3) 0.6915(2) 0.0158(9) Uani 1 1 d . .
O1 O 0.7827(3) 0.7264(2) 0.5935(3) 0.0279(10) Uani 1 1 d . .
O2 O 0.7509(3) 0.8292(3) 0.6529(3) 0.0387(12) Uani 1 1 d . .
O3 O 0.3577(2) 0.6380(2) 0.7096(2) 0.0171(7) Uani 1 1 d . .
O4 O 0.2375(2) 0.6118(3) 0.6889(3) 0.0329(11) Uani 1 1 d . .
P1 P 0.85761(8) 0.85465(8) 0.55816(8) 0.0153(3) Uani 1 1 d . .
P2 P 0.84514(8) 0.68001(8) 0.54829(8) 0.0177(3) Uani 1 1 d . .
P3 P 0.27038(8) 0.75388(8) 0.75139(8) 0.0167(3) Uani 1 1 d . .
P4 P 0.42756(7) 0.68673(7) 0.75817(7) 0.0129(3) Uani 1 1 d . .
Pt1 Pt 0.92237(2) 0.76420(2) 0.50364(2) 0.01768(7) Uani 1 1 d . .
Pt2 Pt 0.38500(2) 0.79958(2) 0.79550(2) 0.01471(7) Uani 1 1 d . .

loop_
_atom_site_aniso_label
_atom_site_aniso_U_11
_atom_site_aniso_U_22
_atom_site_aniso_U_33
_atom_site_aniso_U_23
_atom_site_aniso_U_13
_atom_site_aniso_U_12
C1 0.030(3) 0.018(3) 0.015(2) -0.002(2) 0.000(2) -0.001(2)
C2 0.041(4) 0.042(4) 0.019(3) 0.001(3) -0.001(3) 0.009(3)
C3 0.034(4) 0.038(4) 0.044(4) 0.000(3) -0.001(3) -0.019(3)
C4 0.045(4) 0.022(3) 0.021(3) -0.004(2) 0.000(3) 0.007(3)
C5 0.028(3) 0.019(3) 0.024(3) 0.002(2) 0.006(2) 0.007(2)
C6 0.048(4) 0.027(3) 0.039(4) 0.015(3) 0.005(3) 0.004(3)
C7 0.040(4) 0.049(4) 0.033(4) -0.014(3) -0.002(3) 0.022(3)
C8 0.029(3) 0.039(4) 0.021(3) -0.010(3) -0.007(2) 0.006(3)
C9 0.027(3) 0.015(3) 0.027(3) -0.003(2) 0.008(2) -0.002(2)
C10 0.051(4) 0.027(3) 0.017(3) -0.003(2) 0.013(3) -0.010(3)
C11 0.084(7) 0.042(4) 0.051(5) -0.022(4) 0.047(5) -0.024(4)
C12 0.078(6) 0.037(4) 0.025(3) 0.004(3) -0.012(4) -0.019(4)
C13 0.031(3) 0.038(4) 0.016(3) -0.002(2) 0.005(2) -0.013(3)
C14 0.048(4) 0.027(3) 0.035(4) -0.001(3) 0.008(3) -0.017(3)
C15 0.035(4) 0.067(5) 0.030(3) -0.013(4) 0.010(3) -0.017(4)
C16 0.035(4) 0.026(3) 0.049(4) 0.016(3) 0.008(3) 0.007(3)
C17 0.060(3) 0.051(3) 0.062(3) 0.010(2) 0.011(2) 0.008(2)
C18 0.060(3) 0.051(3) 0.062(3) 0.010(2) 0.011(2) 0.008(2)
C19 0.066(6) 0.077(7) 0.026(4) -0.012(4) -0.004(4) -0.018(5)
C20 0.060(3) 0.051(3) 0.062(3) 0.010(2) 0.011(2) 0.008(2)
C21 0.060(3) 0.051(3) 0.062(3) 0.010(2) 0.011(2) 0.008(2)
C22 0.0242(15) 0.0182(14) 0.0371(16) -0.0039(12) 0.0130(13) 0.0011(11)
C23 0.0242(15) 0.0182(14) 0.0371(16) -0.0039(12) 0.0130(13) 0.0011(11)
C24 0.021(3) 0.022(3) 0.041(4) 0.004(3) -0.005(3) 0.003(2)
C25 0.040(4) 0.038(4) 0.031(3) 0.013(3) 0.006(3) 0.011(3)
C26 0.030(4) 0.033(4) 0.068(5) 0.013(4) 0.013(3) 0.013(3)
C27 0.066(6) 0.047(5) 0.051(5) 0.011(4) -0.042(5) -0.006(4)
C28 0.021(3) 0.019(3) 0.037(3) 0.001(2) 0.015(3) 0.000(2)
C29 0.051(5) 0.028(4) 0.047(4) -0.008(3) 0.029(4) -0.001(3)
C30 0.018(3) 0.032(3) 0.058(5) 0.003(3) 0.015(3) -0.003(3)
C31 0.039(4) 0.035(4) 0.038(4) 0.010(3) 0.014(3) -0.003(3)
C32 0.016(3) 0.019(3) 0.019(2) -0.001(2) 0.002(2) 0.001(2)
C33 0.034(3) 0.013(3) 0.030(3) 0.002(2) 0.006(3) 0.005(2)
C34 0.049(4) 0.013(3) 0.053(4) 0.004(3) 0.014(3) 0.007(3)
C35 0.034(4) 0.033(4) 0.037(4) 0.012(3) 0.010(3) 0.016(3)
C36 0.033(3) 0.030(3) 0.014(2) 0.002(2) 0.008(2) 0.006(3)
C37 0.055(5) 0.036(4) 0.032(3) 0.019(3) 0.024(3) 0.017(3)
C38 0.035(4) 0.064(5) 0.026(3) 0.000(3) -0.002(3) 0.009(4)
C39 0.028(3) 0.021(3) 0.017(2) -0.005(2) 0.006(2) 0.000(2)
C40 0.033(3) 0.024(3) 0.026(3) -0.007(2) 0.003(3) 0.002(3)
C41 0.036(4) 0.032(3) 0.018(3) 0.003(2) 0.005(2) 0.001(3)
C42 0.021(3) 0.020(3) 0.018(3) -0.003(2) 0.006(2) -0.006(2)
C43 0.024(3) 0.032(3) 0.027(3) 0.000(3) 0.004(2) 0.002(3)
C44 0.032(4) 0.025(3) 0.041(4) -0.001(3) 0.009(3) -0.009(3)
C45 0.0242(15) 0.0182(14) 0.0371(16) -0.0039(12) 0.0130(13) 0.0011(11)
C46 0.0242(15) 0.0182(14) 0.0371(16) -0.0039(12) 0.0130(13) 0.0011(11)
N1 0.019(2) 0.017(2) 0.019(2) -0.0002(18) 0.0048(17) -0.0047(18)
N2 0.026(3) 0.023(3) 0.025(2) 0.002(2) 0.002(2) -0.005(2)
N3 0.027(2) 0.014(2) 0.017(2) 0.0011(17) 0.0059(18) 0.0068(19)
N4 0.017(2) 0.016(2) 0.015(2) -0.0037(17) 0.0030(16) -0.0045(17)
O1 0.033(2) 0.017(2) 0.038(3) -0.0089(18) 0.021(2) -0.0100(18)
O2 0.048(3) 0.027(2) 0.049(3) -0.016(2) 0.036(2) -0.008(2)
O3 0.0157(18) 0.0149(17) 0.0214(18) -0.0006(15) 0.0047(14) 0.0001(14)
O4 0.020(2) 0.027(2) 0.051(3) -0.013(2) 0.0041(19) -0.0055(18)
P1 0.0164(6) 0.0126(6) 0.0176(6) -0.0006(5) 0.0043(5) -0.0026(5)
P2 0.0211(7) 0.0137(6) 0.0199(7) -0.0024(5) 0.0085(5) -0.0030(5)
P3 0.0153(6) 0.0109(6) 0.0240(7) 0.0012(5) 0.0030(5) 0.0005(5)
P4 0.0151(6) 0.0101(6) 0.0134(6) 0.0009(5) 0.0015(5) -0.0009(5)
Pt1 0.01795(12) 0.01573(12) 0.02105(12) 0.00017(8) 0.00879(8) -0.00105(7)
Pt2 0.01694(11) 0.01043(11) 0.01711(11) -0.00099(7) 0.00357(8) -0.00037(7)

loop_
_atom_type_symbol
_atom_type_description
_atom_type_scat_dispersion_real
_atom_type_scat_dispersion_imag
_atom_type_scat_source
C C 0.0033 0.0016 'International Tables Vol C Tables 4.2.6.8 and 6.1.1.4'
H H 0 0 'International Tables Vol C Tables 4.2.6.8 and 6.1.1.4'
N N 0.0061 0.0033 'International Tables Vol C Tables 4.2.6.8 and 6.1.1.4'
O O 0.0106 0.006 'International Tables Vol C Tables 4.2.6.8 and 6.1.1.4'
P P 0.1023 0.0942 'International Tables Vol C Tables 4.2.6.8 and 6.1.1.4'
Pt Pt -1.7033 8.3905 'International Tables Vol C Tables 4.2.6.8 and 6.1.1.4'

loop_
_exptl_crystal_face_index_h
_exptl_crystal_face_index_k
_exptl_crystal_face_index_l
_exptl_crystal_face_perp_dist
-3 1 0 0.1040
2 1 0 0.1790
1 -2 0 0.1740
-1 -1 0 0.2160
-2 -2 -3 0.1200
1 1 -2 0.1700
0 1 4 0.0780

loop_
_geom_angle_atom_site_label_1
_geom_angle_atom_site_label_2
_geom_angle_atom_site_label_3
_geom_angle
C3 C1 C4 109.1(5)
C3 C1 C2 108.1(6)
C4 C1 C2 110.6(5)
C3 C1 P1 108.4(4)
C4 C1 P1 115.3(4)
C2 C1 P1 105.1(4)
C1 C2 H2A 109.5
C1 C2 H2B 109.5
H2A C2 H2B 109.5
C1 C2 H2C 109.5
H2A C2 H2C 109.5
H2B C2 H2C 109.5
C1 C3 H3A 109.5
C1 C3 H3B 109.5
H3A C3 H3B 109.5
C1 C3 H3C 109.5
H3A C3 H3C 109.5
H3B C3 H3C 109.5
C1 C4 H4A 109.5
C1 C4 H4B 109.5
H4A C4 H4B 109.5
C1 C4 H4C 109.5
H4A C4 H4C 109.5
H4B C4 H4C 109.5
C7 C5 C8 108.8(6)
C7 C5 C6 108.7(6)
C8 C5 C6 108.0(5)
C7 C5 P1 117.1(4)
C8 C5 P1 105.0(4)
C6 C5 P1 109.0(4)
C5 C6 H6A 109.5
C5 C6 H6B 109.5
H6A C6 H6B 109.5
C5 C6 H6C 109.5
H6A C6 H6C 109.5
H6B C6 H6C 109.5
C5 C7 H7A 109.5
C5 C7 H7B 109.5
H7A C7 H7B 109.5
C5 C7 H7C 109.5
H7A C7 H7C 109.5
H7B C7 H7C 109.5
C5 C8 H8A 109.5
C5 C8 H8B 109.5
H8A C8 H8B 109.5
C5 C8 H8C 109.5
H8A C8 H8C 109.5
H8B C8 H8C 109.5
O2 C9 O1 119.8(6)
O2 C9 P1 125.1(5)
O1 C9 P1 115.1(4)
N1 C10 C12 114.8(5)
N1 C10 C11 112.8(6)
C12 C10 C11 110.7(6)
N1 C10 H10 105.9
C12 C10 H10 105.9
C11 C10 H10 105.9
C10 C11 H11A 109.5
C10 C11 H11B 109.5
H11A C11 H11B 109.5
C10 C11 H11C 109.5
H11A C11 H11C 109.5
H11B C11 H11C 109.5
C10 C12 H12A 109.5
C10 C12 H12B 109.5
H12A C12 H12B 109.5
C10 C12 H12C 109.5
H12A C12 H12C 109.5
H12B C12 H12C 109.5
N1 C13 C15 114.1(6)
N1 C13 C14 114.2(5)
C15 C13 C14 111.8(6)
N1 C13 H13 105.2
C15 C13 H13 105.2
C14 C13 H13 105.2
C13 C14 H14A 109.5
C13 C14 H14B 109.5
H14A C14 H14B 109.5
C13 C14 H14C 109.5
H14A C14 H14C 109.5
H14B C14 H14C 109.5
C13 C15 H15A 109.5
C13 C15 H15B 109.5
H15A C15 H15B 109.5
C13 C15 H15C 109.5
H15A C15 H15C 109.5
H15B C15 H15C 109.5
N2 C16 C17 113.8(6)
N2 C16 C18 113.6(6)
C17 C16 C18 111.7(7)
N2 C16 H16 105.6
C17 C16 H16 105.6
C18 C16 H16 105.6
C16 C17 H17A 109.5
C16 C17 H17B 109.5
H17A C17 H17B 109.5
C16 C17 H17C 109.5
H17A C17 H17C 109.5
H17B C17 H17C 109.5
C16 C18 H18A 109.5
C16 C18 H18B 109.5
H18A C18 H18B 109.5
C16 C18 H18C 109.5
H18A C18 H18C 109.5
H18B C18 H18C 109.5
C21 C19 N2 115.6(7)
C21 C19 C20 118.2(8)
N2 C19 C20 114.9(8)
C21 C19 H19 101.4
N2 C19 H19 101.4
C20 C19 H19 101.4
C19 C20 H20A 109.5
C19 C20 H20B 109.5
H20A C20 H20B 109.5
C19 C20 H20C 109.5
H20A C20 H20C 109.5
H20B C20 H20C 109.5
C19 C21 H21A 109.5
C19 C21 H21B 109.5
H21A C21 H21B 109.5
C19 C21 H21C 109.5
H21A C21 H21C 109.5
H21B C21 H21C 109.5
Pt1 C22 H22A 109.5
Pt1 C22 H22B 109.5
H22A C22 H22B 109.5
Pt1 C22 H22C 109.5
H22A C22 H22C 109.5
H22B C22 H22C 109.5
Pt1 C23 H23A 109.5
Pt1 C23 H23B 109.5
H23A C23 H23B 109.5
Pt1 C23 H23C 109.5
H23A C23 H23C 109.5
H23B C23 H23C 109.5
C27 C24 C25 108.8(7)
C27 C24 C26 110.7(7)
C25 C24 C26 108.0(6)
C27 C24 P3 114.1(5)
C25 C24 P3 105.7(4)
C26 C24 P3 109.2(5)
C24 C25 H25A 109.5
C24 C25 H25B 109.5
H25A C25 H25B 109.5
C24 C25 H25C 109.5
H25A C25 H25C 109.5
H25B C25 H25C 109.5
C24 C26 H26A 109.5
C24 C26 H26B 109.5
H26A C26 H26B 109.5
C24 C26 H26C 109.5
H26A C26 H26C 109.5
H26B C26 H26C 109.5
C24 C27 H27A 109.5
C24 C27 H27B 109.5
H27A C27 H27B 109.5
C24 C27 H27C 109.5
H27A C27 H27C 109.5
H27B C27 H27C 109.5
C31 C28 C30 109.5(5)
C31 C28 C29 107.7(6)
C30 C28 C29 110.0(6)
C31 C28 P3 105.6(4)
C30 C28 P3 114.7(5)
C29 C28 P3 109.0(4)
C28 C29 H29A 109.5
C28 C29 H29B 109.5
H29A C29 H29B 109.5
C28 C29 H29C 109.5
H29A C29 H29C 109.5
H29B C29 H29C 109.5
C28 C30 H30A 109.5
C28 C30 H30B 109.5
H30A C30 H30B 109.5
C28 C30 H30C 109.5
H30A C30 H30C 109.5
H30B C30 H30C 109.5
C28 C31 H31A 109.5
C28 C31 H31B 109.5
H31A C31 H31B 109.5
C28 C31 H31C 109.5
H31A C31 H31C 109.5
H31B C31 H31C 109.5
O4 C32 O3 120.2(5)
O4 C32 P3 125.5(4)
O3 C32 P3 114.3(4)
N3 C33 C34 113.4(5)
N3 C33 C35 114.5(5)
C34 C33 C35 110.6(5)
N3 C33 H33 105.8
C34 C33 H33 105.8
C35 C33 H33 105.8
C33 C34 H34A 109.5
C33 C34 H34B 109.5
H34A C34 H34B 109.5
C33 C34 H34C 109.5
H34A C34 H34C 109.5
H34B C34 H34C 109.5
C33 C35 H35A 109.5
C33 C35 H35B 109.5
H35A C35 H35B 109.5
C33 C35 H35C 109.5
H35A C35 H35C 109.5
H35B C35 H35C 109.5
N3 C36 C37 112.3(6)
N3 C36 C38 112.6(5)
C37 C36 C38 110.2(6)
N3 C36 H36 107.1
C37 C36 H36 107.1
C38 C36 H36 107.1
C36 C37 H37A 109.5
C36 C37 H37B 109.5
H37A C37 H37B 109.5
C36 C37 H37C 109.5
H37A C37 H37C 109.5
H37B C37 H37C 109.5
C36 C38 H38A 109.5
C36 C38 H38B 109.5
H38A C38 H38B 109.5
C36 C38 H38C 109.5
H38A C38 H38C 109.5
H38B C38 H38C 109.5
N4 C39 C40 113.6(5)
N4 C39 C41 114.4(5)
C40 C39 C41 112.5(5)
N4 C39 H39 105
C40 C39 H39 105
C41 C39 H39 105
C39 C40 H40A 109.5
C39 C40 H40B 109.5
H40A C40 H40B 109.5
C39 C40 H40C 109.5
H40A C40 H40C 109.5
H40B C40 H40C 109.5
C39 C41 H41A 109.5
C39 C41 H41B 109.5
H41A C41 H41B 109.5
C39 C41 H41C 109.5
H41A C41 H41C 109.5
H41B C41 H41C 109.5
N4 C42 C44 112.1(5)
N4 C42 C43 111.9(5)
C44 C42 C43 111.6(5)
N4 C42 H42 107
C44 C42 H42 107
C43 C42 H42 107
C42 C43 H43A 109.5
C42 C43 H43B 109.5
H43A C43 H43B 109.5
C42 C43 H43C 109.5
H43A C43 H43C 109.5
H43B C43 H43C 109.5
C42 C44 H44A 109.5
C42 C44 H44B 109.5
H44A C44 H44B 109.5
C42 C44 H44C 109.5
H44A C44 H44C 109.5
H44B C44 H44C 109.5
Pt2 C45 H45A 109.5
Pt2 C45 H45B 109.5
H45A C45 H45B 109.5
Pt2 C45 H45C 109.5
H45A C45 H45C 109.5
H45B C45 H45C 109.5
Pt2 C46 H46A 109.5
Pt2 C46 H46B 109.5
H46A C46 H46B 109.5
Pt2 C46 H46C 109.5
H46A C46 H46C 109.5
H46B C46 H46C 109.5
C13 N1 C10 121.3(5)
C13 N1 P2 119.8(4)
C10 N1 P2 118.8(4)
C16 N2 C19 121.7(6)
C16 N2 P2 113.5(4)
C19 N2 P2 124.3(6)
C33 N3 C36 124.2(5)
C33 N3 P4 117.8(4)
C36 N3 P4 117.9(4)
C39 N4 C42 116.1(4)
C39 N4 P4 131.3(4)
C42 N4 P4 111.6(3)
C9 O1 P2 122.2(4)
C32 O3 P4 122.5(3)
C5 P1 C1 113.1(3)
C5 P1 C9 99.3(3)
C1 P1 C9 101.3(3)
C5 P1 Pt1 115.53(19)
C1 P1 Pt1 118.5(2)
C9 P1 Pt1 105.59(18)
N1 P2 N2 105.9(2)
N1 P2 O1 102.0(2)
N2 P2 O1 96.7(3)
N1 P2 Pt1 118.12(18)
N2 P2 Pt1 120.83(19)
O1 P2 Pt1 109.67(15)
C28 P3 C32 99.0(3)
C28 P3 C24 112.0(3)
C32 P3 C24 102.0(3)
C28 P3 Pt2 116.6(2)
C32 P3 Pt2 106.12(18)
C24 P3 Pt2 117.8(2)
N3 P4 O3 101.9(2)
N3 P4 N4 106.3(2)
O3 P4 N4 95.3(2)
N3 P4 Pt2 116.75(17)
O3 P4 Pt2 109.63(14)
N4 P4 Pt2 122.99(17)
C23 Pt1 C22 81.4(2)
C23 Pt1 P2 95.93(17)
C22 Pt1 P2 177.09(16)
C23 Pt1 P1 177.84(18)
C22 Pt1 P1 96.62(16)
P2 Pt1 P1 86.06(5)
C45 Pt2 C46 82.0(2)
C45 Pt2 P4 177.26(18)
C46 Pt2 P4 97.70(16)
C45 Pt2 P3 94.92(17)
C46 Pt2 P3 176.51(16)
P4 Pt2 P3 85.49(5)

loop_
_geom_bond_atom_site_label_1
_geom_bond_atom_site_label_2
_geom_bond_distance
C1 C3 1.534(9)
C1 C4 1.538(8)
C1 C2 1.548(8)
C1 P1 1.887(6)
C2 H2A 0.98
C2 H2B 0.98
C2 H2C 0.98
C3 H3A 0.98
C3 H3B 0.98
C3 H3C 0.98
C4 H4A 0.98
C4 H4B 0.98
C4 H4C 0.98
C5 C7 1.533(9)
C5 C8 1.533(8)
C5 C6 1.544(9)
C5 P1 1.885(6)
C6 H6A 0.98
C6 H6B 0.98
C6 H6C 0.98
C7 H7A 0.98
C7 H7B 0.98
C7 H7C 0.98
C8 H8A 0.98
C8 H8B 0.98
C8 H8C 0.98
C9 O2 1.203(7)
C9 O1 1.353(7)
C9 P1 1.895(6)
C10 N1 1.490(7)
C10 C12 1.511(5)
C10 C11 1.539(10)
C10 H10 1
C11 H11A 0.98
C11 H11B 0.98
C11 H11C 0.98
C12 H12A 0.98
C12 H12B 0.98
C12 H12C 0.98
C13 N1 1.488(7)
C13 C15 1.520(10)
C13 C14 1.520(9)
C13 H13 1
C14 H14A 0.98
C14 H14B 0.98
C14 H14C 0.98
C15 H15A 0.98
C15 H15B 0.98
C15 H15C 0.98
C16 N2 1.482(8)
C16 C17 1.510(5)
C16 C18 1.511(5)
C16 H16 1
C17 H17A 0.98
C17 H17B 0.98
C17 H17C 0.98
C18 H18A 0.98
C18 H18B 0.98
C18 H18C 0.98
C19 C21 1.486(13)
C19 N2 1.492(9)
C19 C20 1.509(5)
C19 H19 1
C20 H20A 0.98
C20 H20B 0.98
C20 H20C 0.98
C21 H21A 0.98
C21 H21B 0.98
C21 H21C 0.98
C22 Pt1 2.131(6)
C22 H22A 0.98
C22 H22B 0.98
C22 H22C 0.98
C23 Pt1 2.116(6)
C23 H23A 0.98
C23 H23B 0.98
C23 H23C 0.98
C24 C27 1.511(10)
C24 C25 1.535(10)
C24 C26 1.539(9)
C24 P3 1.904(6)
C25 H25A 0.98
C25 H25B 0.98
C25 H25C 0.98
C26 H26A 0.98
C26 H26B 0.98
C26 H26C 0.98
C27 H27A 0.98
C27 H27B 0.98
C27 H27C 0.98
C28 C31 1.524(9)
C28 C30 1.532(9)
C28 C29 1.547(9)
C28 P3 1.883(6)
C29 H29A 0.98
C29 H29B 0.98
C29 H29C 0.98
C30 H30A 0.98
C30 H30B 0.98
C30 H30C 0.98
C31 H31A 0.98
C31 H31B 0.98
C31 H31C 0.98
C32 O4 1.199(7)
C32 O3 1.354(6)
C32 P3 1.901(6)
C33 N3 1.475(7)
C33 C34 1.543(9)
C33 C35 1.546(9)
C33 H33 1
C34 H34A 0.98
C34 H34B 0.98
C34 H34C 0.98
C35 H35A 0.98
C35 H35B 0.98
C35 H35C 0.98
C36 N3 1.492(7)
C36 C37 1.534(9)
C36 C38 1.538(9)
C36 H36 1
C37 H37A 0.98
C37 H37B 0.98
C37 H37C 0.98
C38 H38A 0.98
C38 H38B 0.98
C38 H38C 0.98
C39 N4 1.485(7)
C39 C40 1.514(8)
C39 C41 1.536(8)
C39 H39 1
C40 H40A 0.98
C40 H40B 0.98
C40 H40C 0.98
C41 H41A 0.98
C41 H41B 0.98
C41 H41C 0.98
C42 N4 1.499(7)
C42 C44 1.518(8)
C42 C43 1.528(8)
C42 H42 1
C43 H43A 0.98
C43 H43B 0.98
C43 H43C 0.98
C44 H44A 0.98
C44 H44B 0.98
C44 H44C 0.98
C45 Pt2 2.131(6)
C45 H45A 0.98
C45 H45B 0.98
C45 H45C 0.98
C46 Pt2 2.140(6)
C46 H46A 0.98
C46 H46B 0.98
C46 H46C 0.98
N1 P2 1.661(5)
N2 P2 1.677(5)
N3 P4 1.672(5)
N4 P4 1.674(5)
O1 P2 1.688(5)
O3 P4 1.672(4)
P1 Pt1 2.2751(14)
P2 Pt1 2.2598(14)
P3 Pt2 2.2722(14)
P4 Pt2 2.2677(13)

loop_
_geom_torsion_atom_site_label_1
_geom_torsion_atom_site_label_2
_geom_torsion_atom_site_label_3
_geom_torsion_atom_site_label_4
_geom_torsion
C15 C13 N1 C10 -77.6(7)
C14 C13 N1 C10 52.8(8)
C15 C13 N1 P2 97.7(5)
C14 C13 N1 P2 -131.9(5)
C12 C10 N1 C13 52.2(8)
C11 C10 N1 C13 -75.8(7)
C12 C10 N1 P2 -123.1(5)
C11 C10 N1 P2 108.8(6)
C17 C16 N2 C19 -76.0(8)
C18 C16 N2 C19 53.2(9)
C17 C16 N2 P2 95.5(6)
C18 C16 N2 P2 -135.2(6)
C21 C19 N2 C16 -87.0(9)
C20 C19 N2 C16 56.1(10)
C21 C19 N2 P2 102.4(9)
C20 C19 N2 P2 -114.6(8)
C34 C33 N3 C36 81.3(7)
C35 C33 N3 C36 -47.0(8)
C34 C33 N3 P4 -95.7(6)
C35 C33 N3 P4 136.0(5)
C37 C36 N3 C33 -45.3(8)
C38 C36 N3 C33 79.9(7)
C37 C36 N3 P4 131.7(5)
C38 C36 N3 P4 -103.2(6)
C40 C39 N4 C42 116.0(6)
C41 C39 N4 C42 -112.9(6)
C40 C39 N4 P4 -77.0(7)
C41 C39 N4 P4 54.1(7)
C44 C42 N4 C39 61.1(6)
C43 C42 N4 C39 -65.1(6)
C44 C42 N4 P4 -108.4(5)
C43 C42 N4 P4 125.4(4)
O2 C9 O1 P2 -167.2(5)
P1 C9 O1 P2 13.9(7)
O4 C32 O3 P4 -165.1(4)
P3 C32 O3 P4 15.2(5)
C7 C5 P1 C1 -57.0(6)
C8 C5 P1 C1 -177.7(4)
C6 C5 P1 C1 66.7(5)
C7 C5 P1 C9 49.6(6)
C8 C5 P1 C9 -71.1(5)
C6 C5 P1 C9 173.3(4)
C7 C5 P1 Pt1 161.9(5)
C8 C5 P1 Pt1 41.2(5)
C6 C5 P1 Pt1 -74.3(5)
C3 C1 P1 C5 -83.8(5)
C4 C1 P1 C5 38.7(5)
C2 C1 P1 C5 160.8(4)
C3 C1 P1 C9 170.9(5)
C4 C1 P1 C9 -66.6(5)
C2 C1 P1 C9 55.5(5)
C3 C1 P1 Pt1 56.0(5)
C4 C1 P1 Pt1 178.6(4)
C2 C1 P1 Pt1 -59.3(5)
O2 C9 P1 C5 -69.7(7)
O1 C9 P1 C5 109.1(5)
O2 C9 P1 C1 46.3(7)
O1 C9 P1 C1 -134.9(5)
O2 C9 P1 Pt1 170.4(6)
O1 C9 P1 Pt1 -10.8(5)
C13 N1 P2 N2 42.7(5)
C10 N1 P2 N2 -141.9(4)
C13 N1 P2 O1 -57.9(5)
C10 N1 P2 O1 117.5(4)
C13 N1 P2 Pt1 -178.1(4)
C10 N1 P2 Pt1 -2.7(5)
C16 N2 P2 N1 69.7(4)
C19 N2 P2 N1 -119.0(5)
C16 N2 P2 O1 174.2(4)
C19 N2 P2 O1 -14.5(6)
C16 N2 P2 Pt1 -68.1(4)
C19 N2 P2 Pt1 103.2(5)
C9 O1 P2 N1 -135.8(5)
C9 O1 P2 N2 116.3(5)
C9 O1 P2 Pt1 -9.8(5)
C31 C28 P3 C32 55.2(5)
C30 C28 P3 C32 -65.6(5)
C29 C28 P3 C32 170.6(5)
C31 C28 P3 C24 162.1(4)
C30 C28 P3 C24 41.3(5)
C29 C28 P3 C24 -82.5(5)
C31 C28 P3 Pt2 -58.0(5)
C30 C28 P3 Pt2 -178.7(4)
C29 C28 P3 Pt2 57.5(5)
C33 N3 P4 O3 48.1(5)
C36 N3 P4 O3 -129.0(4)
C33 N3 P4 N4 -51.0(5)
C36 N3 P4 N4 131.8(4)
C33 N3 P4 Pt2 167.5(4)
C36 N3 P4 Pt2 -9.7(5)
C32 O3 P4 N3 108.3(4)
C32 O3 P4 N4 -143.8(4)
C32 O3 P4 Pt2 -16.0(4)
C39 N4 P4 N3 115.8(5)
C42 N4 P4 N3 -76.8(4)
C39 N4 P4 O3 11.7(5)
C42 N4 P4 O3 179.2(4)
C39 N4 P4 Pt2 -105.8(5)
C42 N4 P4 Pt2 61.6(4)
